data_1506570
loop_
_publ_author_name
'Morin, Matthew D.'
'Rychnovsky, Scott D.'

_publ_section_title
;
 Reductive spiroannulation of nitriles with secondary electrophiles.
;
_journal_issue 10
_journal_name_full 'Organic letters'
_journal_page_first 2051
_journal_page_last 2053
_journal_paper_doi 10.1021/ol050567q
_journal_volume 7
_journal_year 2005
_chemical_formula_sum 'C18 H23 N O5'
_chemical_formula_weight 333.37
_chemical_name_systematic
; 
 ? 
;
_space_group_IT_number 4
_symmetry_cell_setting monoclinic
_symmetry_space_group_name_Hall 'P 2yb'
_symmetry_space_group_name_H-M 'P 1 21 1'
_atom_sites_solution_hydrogens difmap
_atom_sites_solution_primary direct
_atom_sites_solution_secondary difmap
_audit_creation_method SHELXTL
_cell_angle_alpha 90.00
_cell_angle_beta 99.663(2)
_cell_angle_gamma 90.00
_cell_formula_units_Z 2
_cell_length_a 9.6051(9)
_cell_length_b 7.4837(7)
_cell_length_c 11.8595(11)
_cell_measurement_temperature 163(2)
_cell_volume 840.39(14)
_computing_cell_refinement 'Bruker SMART/SAINT'
_computing_data_collection 'Bruker SMART'
_computing_data_reduction 'Bruker SAINT'
_computing_molecular_graphics 'Bruker SHELXTL'
_computing_publication_material 'Bruker SHELXTL'
_computing_structure_refinement 'Bruker SHELXTL'
_computing_structure_solution 'Bruker SHELXTL'
_diffrn_ambient_temperature 163(2)
_diffrn_measured_fraction_theta_full 0.995
_diffrn_measured_fraction_theta_max 0.995
_diffrn_measurement_device_type 'CCD area detector'
_diffrn_measurement_method 'omega scans'
_diffrn_radiation_monochromator graphite
_diffrn_radiation_source 'normal-focus sealed tube'
_diffrn_radiation_type MoK\a
_diffrn_radiation_wavelength 0.71073
_diffrn_reflns_av_R_equivalents 0.0252
_diffrn_reflns_av_sigmaI/netI 0.0366
_diffrn_reflns_limit_h_max 12
_diffrn_reflns_limit_h_min -12
_diffrn_reflns_limit_k_max 9
_diffrn_reflns_limit_k_min -9
_diffrn_reflns_limit_l_max 15
_diffrn_reflns_limit_l_min -15
_diffrn_reflns_number 8504
_diffrn_reflns_theta_full 27.10
_diffrn_reflns_theta_max 27.10
_diffrn_reflns_theta_min 2.15
_diffrn_standards_decay_% '< 1.0'
_diffrn_standards_interval_count 'initial 50 frames recollected'
_diffrn_standards_number '50 frames'
_exptl_absorpt_coefficient_mu 0.096
_exptl_absorpt_correction_T_max 0.9943
_exptl_absorpt_correction_T_min 0.9690
_exptl_absorpt_correction_type multi-scan
_exptl_absorpt_process_details 'Bruker SADABS'
_exptl_crystal_colour pale_yellow
_exptl_crystal_density_diffrn 1.317
_exptl_crystal_density_meas ?
_exptl_crystal_density_method 'not measured'
_exptl_crystal_description plate
_exptl_crystal_F_000 356
_exptl_crystal_size_max 0.33
_exptl_crystal_size_mid 0.31
_exptl_crystal_size_min 0.06
_refine_diff_density_max 0.211
_refine_diff_density_min -0.138
_refine_diff_density_rms 0.035
_refine_ls_abs_structure_details 'Flack H D (1983), Acta Cryst. A39, 876-881'
_refine_ls_abs_structure_Flack 0.5(10)
_refine_ls_extinction_method none
_refine_ls_goodness_of_fit_ref 1.022
_refine_ls_hydrogen_treatment refall
_refine_ls_matrix_type full
_refine_ls_number_parameters 309
_refine_ls_number_reflns 3648
_refine_ls_number_restraints 1
_refine_ls_restrained_S_all 1.022
_refine_ls_R_factor_all 0.0516
_refine_ls_R_factor_gt 0.0376
_refine_ls_shift/su_max 0.000
_refine_ls_shift/su_mean 0.000
_refine_ls_structure_factor_coef Fsqd
_refine_ls_weighting_details 'calc w=1/[\s^2^(Fo^2^)+(0.0516P)^2^+0.0879P] where P=(Fo^2^+2Fc^2^)/3'
_refine_ls_weighting_scheme calc
_refine_ls_wR_factor_gt 0.0890
_refine_ls_wR_factor_ref 0.0967
_reflns_number_gt 2987
_reflns_number_total 3648
_reflns_threshold_expression >2sigma(I)
_cod_data_source_file ol050567qsi20050331_122851.cif
_cod_data_source_block sdr16
_cod_depositor_comments
;
The following automatic conversions were performed:

'_symmetry_cell_setting' value 'Monoclinic' changed to 'monoclinic'
according to /home/saulius/struct/CIF-dictionaries/cif_core.dic
dictionary named 'cif_core.dic' version 2.4.1 from 2010-06-29.

Automatic conversion script
Id: cif_fix_values 1715 2011-07-08 13:25:40Z adriana 

The following automatic conversions were performed:

'_exptl_crystal_density_meas' value 'n/a' was changed to '?' - the
value is perceived as not measured.

Automatic conversion script
Id: cif_fix_values 3008 2015-01-20 13:52:24Z robertas 
;
_cod_original_sg_symbol_H-M P2(1)
_cod_database_code 1506570

loop_
_symmetry_equiv_pos_as_xyz
'x, y, z'
'-x, y+1/2, -z'

loop_
_atom_site_label
_atom_site_type_symbol
_atom_site_fract_x
_atom_site_fract_y
_atom_site_fract_z
_atom_site_U_iso_or_equiv
_atom_site_adp_type
_atom_site_occupancy
_atom_site_symmetry_multiplicity
_atom_site_calc_flag
N1 N -0.30792(19) 1.1106(2) 1.02534(15) 0.0329(4) Uani 1 1 d
C1 C 0.2348(2) 0.5591(3) 0.63348(17) 0.0267(4) Uani 1 1 d
C2 C 0.1815(2) 0.6965(3) 0.54041(17) 0.0296(4) Uani 1 1 d
C3 C 0.1324(2) 0.5850(3) 0.43211(19) 0.0343(5) Uani 1 1 d
C4 C 0.2132(2) 0.4075(3) 0.45016(17) 0.0314(4) Uani 1 1 d
C5 C 0.30964(19) 0.4191(2) 0.56769(15) 0.0264(4) Uani 1 1 d
C7 C 0.4052(2) 0.2233(3) 0.72554(16) 0.0319(5) Uani 1 1 d
C8 C 0.5551(2) 0.2757(3) 0.71843(19) 0.0363(5) Uani 1 1 d
C9 C 0.5621(2) 0.4637(3) 0.66920(19) 0.0355(5) Uani 1 1 d
C10 C 0.4584(2) 0.4773(3) 0.55701(17) 0.0302(4) Uani 1 1 d
C11 C 0.3889(3) 0.0313(3) 0.7620(2) 0.0428(6) Uani 1 1 d
C12 C 0.1136(2) 0.4745(3) 0.68151(18) 0.0312(4) Uani 1 1 d
C13 C -0.0485(2) 0.5596(2) 0.80038(16) 0.0258(4) Uani 1 1 d
C14 C -0.1113(2) 0.7078(2) 0.85957(16) 0.0247(4) Uani 1 1 d
C15 C -0.2208(2) 0.6646(3) 0.91812(18) 0.0322(5) Uani 1 1 d
C16 C -0.2849(2) 0.7954(3) 0.97278(18) 0.0317(5) Uani 1 1 d
C17 C -0.2377(2) 0.9704(3) 0.96813(16) 0.0265(4) Uani 1 1 d
C18 C -0.1297(2) 1.0177(2) 0.91098(17) 0.0277(4) Uani 1 1 d
C19 C -0.0665(2) 0.8844(2) 0.85577(16) 0.0263(4) Uani 1 1 d
O1 O -0.41044(17) 1.0688(2) 1.06914(14) 0.0453(4) Uani 1 1 d
O2 O -0.26022(19) 1.2622(2) 1.02714(13) 0.0469(4) Uani 1 1 d
O3 O -0.08575(16) 0.40624(18) 0.80320(12) 0.0376(4) Uani 1 1 d
O4 O 0.05226(15) 0.61464(17) 0.74385(12) 0.0322(3) Uani 1 1 d
O6 O 0.31367(14) 0.24251(18) 0.61716(11) 0.0290(3) Uani 1 1 d
H1A H 0.304(2) 0.611(3) 0.6978(18) 0.023(5) Uiso 1 1 d
H2A H 0.258(2) 0.776(3) 0.5309(16) 0.025(5) Uiso 1 1 d
H2B H 0.106(2) 0.765(3) 0.5624(16) 0.020(5) Uiso 1 1 d
H3A H 0.022(3) 0.564(3) 0.426(2) 0.041(6) Uiso 1 1 d
H3B H 0.150(2) 0.643(3) 0.364(2) 0.038(6) Uiso 1 1 d
H4A H 0.274(2) 0.387(3) 0.3950(18) 0.029(5) Uiso 1 1 d
H4B H 0.145(2) 0.304(3) 0.4538(19) 0.037(6) Uiso 1 1 d
H7A H 0.366(2) 0.300(3) 0.7812(19) 0.032(5) Uiso 1 1 d
H8A H 0.590(2) 0.184(3) 0.670(2) 0.040(6) Uiso 1 1 d
H8B H 0.614(3) 0.268(4) 0.792(2) 0.054(7) Uiso 1 1 d
H9A H 0.657(2) 0.489(3) 0.6591(18) 0.028(5) Uiso 1 1 d
H9B H 0.531(3) 0.552(4) 0.732(2) 0.051(7) Uiso 1 1 d
H10A H 0.459(2) 0.596(3) 0.5328(17) 0.029(5) Uiso 1 1 d
H10B H 0.494(3) 0.399(3) 0.499(2) 0.036(6) Uiso 1 1 d
H11A H 0.290(3) 0.000(3) 0.7669(19) 0.036(6) Uiso 1 1 d
H11B H 0.448(3) 0.000(3) 0.840(2) 0.045(7) Uiso 1 1 d
H11C H 0.422(3) -0.055(4) 0.711(2) 0.054(7) Uiso 1 1 d
H12A H 0.038(2) 0.436(3) 0.6177(18) 0.029(5) Uiso 1 1 d
H12B H 0.146(2) 0.378(3) 0.7358(18) 0.028(5) Uiso 1 1 d
H15A H -0.245(2) 0.540(4) 0.926(2) 0.043(6) Uiso 1 1 d
H16A H -0.364(2) 0.777(3) 1.010(2) 0.038(6) Uiso 1 1 d
H18A H -0.100(2) 1.135(4) 0.909(2) 0.042(6) Uiso 1 1 d
H19A H 0.007(2) 0.909(3) 0.8167(18) 0.033(6) Uiso 1 1 d

loop_
_atom_site_aniso_label
_atom_site_aniso_U_11
_atom_site_aniso_U_22
_atom_site_aniso_U_33
_atom_site_aniso_U_23
_atom_site_aniso_U_13
_atom_site_aniso_U_12
N1 0.0391(10) 0.0328(10) 0.0269(9) 0.0011(7) 0.0060(8) 0.0062(8)
C1 0.0270(9) 0.0243(9) 0.0298(10) 0.0010(8) 0.0080(8) -0.0013(8)
C2 0.0296(11) 0.0245(10) 0.0353(11) 0.0024(8) 0.0071(9) 0.0028(8)
C3 0.0347(11) 0.0350(11) 0.0318(11) 0.0043(9) 0.0014(9) 0.0034(9)
C4 0.0318(11) 0.0342(11) 0.0275(10) -0.0037(9) 0.0031(9) -0.0004(9)
C5 0.0288(10) 0.0234(9) 0.0269(9) 0.0017(7) 0.0045(8) 0.0025(7)
C7 0.0422(12) 0.0287(10) 0.0238(10) 0.0005(8) 0.0029(9) 0.0013(9)
C8 0.0388(11) 0.0378(12) 0.0291(11) 0.0014(9) -0.0035(9) 0.0046(10)
C9 0.0269(11) 0.0369(12) 0.0419(12) -0.0012(9) 0.0035(9) -0.0042(9)
C10 0.0325(11) 0.0269(10) 0.0328(10) 0.0047(9) 0.0097(9) 0.0018(8)
C11 0.0593(16) 0.0314(12) 0.0361(13) 0.0079(10) 0.0037(12) -0.0007(11)
C12 0.0365(11) 0.0256(10) 0.0334(11) -0.0046(9) 0.0117(9) 0.0001(9)
C13 0.0292(10) 0.0239(10) 0.0239(9) 0.0001(8) 0.0032(8) 0.0000(8)
C14 0.0262(9) 0.0244(9) 0.0230(9) 0.0004(7) 0.0022(7) -0.0012(7)
C15 0.0371(11) 0.0262(11) 0.0349(11) -0.0006(8) 0.0107(9) -0.0059(8)
C16 0.0320(11) 0.0324(11) 0.0336(11) -0.0016(9) 0.0135(9) -0.0072(8)
C17 0.0298(10) 0.0266(9) 0.0223(9) -0.0012(7) 0.0020(8) 0.0040(8)
C18 0.0341(11) 0.0213(10) 0.0270(10) 0.0037(7) 0.0033(9) -0.0015(8)
C19 0.0288(10) 0.0244(10) 0.0266(10) 0.0027(8) 0.0075(8) -0.0025(8)
O1 0.0450(9) 0.0482(10) 0.0473(9) -0.0011(8) 0.0210(8) 0.0091(8)
O2 0.0705(11) 0.0281(8) 0.0454(9) -0.0065(7) 0.0191(8) 0.0023(8)
O3 0.0456(9) 0.0241(7) 0.0470(9) -0.0033(6) 0.0193(7) -0.0058(6)
O4 0.0368(8) 0.0242(7) 0.0395(8) -0.0046(6) 0.0172(7) -0.0039(6)
O6 0.0331(7) 0.0233(6) 0.0293(7) 0.0020(5) 0.0016(5) -0.0022(5)

loop_
_atom_type_symbol
_atom_type_description
_atom_type_scat_dispersion_real
_atom_type_scat_dispersion_imag
_atom_type_scat_source
C C 0.0033 0.0016 'International Tables Vol C Tables 4.2.6.8 and 6.1.1.4'
H H 0.0000 0.0000 'International Tables Vol C Tables 4.2.6.8 and 6.1.1.4'
N N 0.0061 0.0033 'International Tables Vol C Tables 4.2.6.8 and 6.1.1.4'
O O 0.0106 0.0060 'International Tables Vol C Tables 4.2.6.8 and 6.1.1.4'

loop_
_geom_angle_atom_site_label_1
_geom_angle_atom_site_label_2
_geom_angle_atom_site_label_3
_geom_angle
O2 N1 O1 123.62(18)
O2 N1 C17 118.03(17)
O1 N1 C17 118.35(17)
C12 C1 C2 111.45(17)
C12 C1 C5 110.87(15)
C2 C1 C5 102.58(15)
C1 C2 C3 104.82(16)
C4 C3 C2 106.04(17)
C3 C4 C5 106.88(16)
O6 C5 C10 109.55(15)
O6 C5 C4 106.68(15)
C10 C5 C4 111.82(16)
O6 C5 C1 113.36(14)
C10 C5 C1 111.70(16)
C4 C5 C1 103.51(15)
O6 C7 C8 111.73(17)
O6 C7 C11 105.83(17)
C8 C7 C11 114.0(2)
C7 C8 C9 111.36(18)
C10 C9 C8 109.27(18)
C5 C10 C9 113.18(16)
O4 C12 C1 106.89(15)
O3 C13 O4 123.56(18)
O3 C13 C14 123.37(17)
O4 C13 C14 113.07(16)
C15 C14 C19 119.99(18)
C15 C14 C13 117.41(17)
C19 C14 C13 122.58(17)
C16 C15 C14 120.35(18)
C15 C16 C17 118.50(18)
C18 C17 C16 122.63(18)
C18 C17 N1 118.97(17)
C16 C17 N1 118.39(17)
C17 C18 C19 118.21(17)
C18 C19 C14 120.31(18)
C13 O4 C12 114.92(15)
C7 O6 C5 115.17(14)

loop_
_geom_bond_atom_site_label_1
_geom_bond_atom_site_label_2
_geom_bond_distance
N1 O2 1.222(2)
N1 O1 1.228(2)
N1 C17 1.473(3)
C1 C12 1.517(3)
C1 C2 1.533(3)
C1 C5 1.553(3)
C2 C3 1.538(3)
C3 C4 1.535(3)
C4 C5 1.541(3)
C5 O6 1.444(2)
C5 C10 1.520(3)
C7 O6 1.437(2)
C7 C8 1.508(3)
C7 C11 1.517(3)
C8 C9 1.529(3)
C9 C10 1.526(3)
C12 O4 1.463(2)
C13 O3 1.204(2)
C13 O4 1.332(2)
C13 C14 1.493(3)
C14 C15 1.392(3)
C14 C19 1.393(3)
C15 C16 1.375(3)
C16 C17 1.390(3)
C17 C18 1.377(3)
C18 C19 1.388(3)

loop_
_geom_torsion_atom_site_label_1
_geom_torsion_atom_site_label_2
_geom_torsion_atom_site_label_3
_geom_torsion_atom_site_label_4
_geom_torsion
C12 C1 C2 C3 -80.2(2)
C5 C1 C2 C3 38.5(2)
C1 C2 C3 C4 -23.5(2)
C2 C3 C4 C5 -0.8(2)
C3 C4 C5 O6 144.25(17)
C3 C4 C5 C10 -96.0(2)
C3 C4 C5 C1 24.4(2)
C12 C1 C5 O6 -34.7(2)
C2 C1 C5 O6 -153.75(15)
C12 C1 C5 C10 -159.01(16)
C2 C1 C5 C10 81.90(19)
C12 C1 C5 C4 80.51(19)
C2 C1 C5 C4 -38.57(19)
O6 C7 C8 C9 54.0(2)
C11 C7 C8 C9 173.95(19)
C7 C8 C9 C10 -51.8(2)
O6 C5 C10 C9 -53.4(2)
C4 C5 C10 C9 -171.50(18)
C1 C5 C10 C9 73.0(2)
C8 C9 C10 C5 52.5(2)
C2 C1 C12 O4 -67.7(2)
C5 C1 C12 O4 178.68(15)
O3 C13 C14 C15 -1.7(3)
O4 C13 C14 C15 178.03(17)
O3 C13 C14 C19 179.72(19)
O4 C13 C14 C19 -0.5(2)
C19 C14 C15 C16 -0.2(3)
C13 C14 C15 C16 -178.85(18)
C14 C15 C16 C17 -0.1(3)
C15 C16 C17 C18 0.1(3)
C15 C16 C17 N1 179.13(18)
O2 N1 C17 C18 -5.4(3)
O1 N1 C17 C18 174.98(17)
O2 N1 C17 C16 175.45(18)
O1 N1 C17 C16 -4.1(3)
C16 C17 C18 C19 0.2(3)
N1 C17 C18 C19 -178.83(17)
C17 C18 C19 C14 -0.5(3)
C15 C14 C19 C18 0.6(3)
C13 C14 C19 C18 179.08(17)
O3 C13 O4 C12 1.6(3)
C14 C13 O4 C12 -178.15(15)
C1 C12 O4 C13 -174.42(15)
C8 C7 O6 C5 -57.0(2)
C11 C7 O6 C5 178.30(18)
C10 C5 O6 C7 55.61(19)
C4 C5 O6 C7 176.83(16)
C1 C5 O6 C7 -69.9(2)

loop_
_cod_related_entry_id
_cod_related_entry_code
_cod_related_entry_database
1 21200076 ChemSpider
